data_4022162
loop_
_publ_author_name
'Michael Z\"ollinger'
'Peter Mayer'
'Thomas Lindel'

_publ_contact_author_address
;
Department of Chemistry and Biochemistry
Ludwig Maximilian University
Butenandtstrasse 5-13 (Haus F)
D-81377 Munich
Germany
;
_publ_contact_author_email thomas.lindel@cup.uni-muenchen.de
_publ_contact_author_fax '+49 089-2180-77734'
_publ_contact_author_name 'Thomas Lindel'
_publ_section_title
;
 Total Synthesis of the Cytostatic Marine Natural Product
 Dibromophakellstatin via Three-Component Imidazolidinone Anellation
;
_journal_name_full 'Journal of Organic Chemistry'
_journal_page_first 9431
_journal_page_last 9439
_journal_paper_doi 10.1021/jo061813u
_journal_volume 71
_journal_year 2006
_chemical_formula_sum 'C21 H24 Br2 N4 O8 S'
_chemical_formula_weight 652.32
_chemical_name_systematic
; 
 ? 
;
_space_group_IT_number 2
_symmetry_cell_setting triclinic
_symmetry_space_group_name_Hall '-P 1'
_symmetry_space_group_name_H-M 'P -1'
_atom_sites_solution_hydrogens geom
_atom_sites_solution_primary direct
_atom_sites_solution_secondary difmap
_audit_creation_method SHELXL-97
_audit_update_record 06-Jul-06
_cell_angle_alpha 83.58(3)
_cell_angle_beta 76.79(3)
_cell_angle_gamma 74.13(3)
_cell_formula_units_Z 2
_cell_length_a 7.1999(14)
_cell_length_b 12.537(3)
_cell_length_c 15.479(3)
_cell_measurement_reflns_used 25
_cell_measurement_temperature 295(2)
_cell_measurement_theta_max 18
_cell_measurement_theta_min 9
_cell_volume 1306.7(4)
_computing_cell_refinement 'CAD4 Operation Manual, Nonius, 1994'
_computing_data_collection 'CAD4 Operation Manual, Nonius, 1994'
_computing_data_reduction OpenMolEN(Nonius,_1997)
_computing_publication_material 'SHELXL-97 (Sheldrick, 1997)'
_computing_structure_refinement 'SHELXL-97 (Sheldrick, 1997)'
_computing_structure_solution 'SHELXS-97 (Sheldrick, 1990)'
_diffrn_ambient_temperature 295(2)
_diffrn_measured_fraction_theta_full 0.987
_diffrn_measured_fraction_theta_max 0.987
_diffrn_measurement_device_type Nonius_MACH3
_diffrn_measurement_method \o-2\T-scan
_diffrn_radiation_monochromator graphite
_diffrn_radiation_source 'fine-focus sealed tube'
_diffrn_radiation_type MoK\a
_diffrn_radiation_wavelength 0.71073
_diffrn_reflns_av_R_equivalents 0.0280
_diffrn_reflns_av_sigmaI/netI 0.0349
_diffrn_reflns_limit_h_max 8
_diffrn_reflns_limit_h_min -8
_diffrn_reflns_limit_k_max 15
_diffrn_reflns_limit_k_min -15
_diffrn_reflns_limit_l_max 19
_diffrn_reflns_limit_l_min 0
_diffrn_reflns_number 5482
_diffrn_reflns_theta_full 26.29
_diffrn_reflns_theta_max 26.29
_diffrn_reflns_theta_min 2.71
_diffrn_standards_decay_% 4.9
_diffrn_standards_interval_time 7200
_diffrn_standards_number 3
_exptl_absorpt_coefficient_mu 3.234
_exptl_absorpt_correction_T_max 0.9974
_exptl_absorpt_correction_T_min 0.4953
_exptl_absorpt_correction_type psi-scan
_exptl_absorpt_process_details OpenMolEN(Nonius,_1997)
_exptl_crystal_colour colourless
_exptl_crystal_density_diffrn 1.658
_exptl_crystal_density_method 'not measured'
_exptl_crystal_description platelet
_exptl_crystal_F_000 656
_exptl_crystal_size_max 0.53
_exptl_crystal_size_mid 0.43
_exptl_crystal_size_min 0.27
_refine_diff_density_max 0.736
_refine_diff_density_min -1.086
_refine_diff_density_rms 0.086
_refine_ls_extinction_method none
_refine_ls_goodness_of_fit_ref 1.061
_refine_ls_hydrogen_treatment constr
_refine_ls_matrix_type full
_refine_ls_number_parameters 367
_refine_ls_number_reflns 5220
_refine_ls_number_restraints 56
_refine_ls_restrained_S_all 1.063
_refine_ls_R_factor_all 0.0898
_refine_ls_R_factor_gt 0.0479
_refine_ls_shift/su_max 0.001
_refine_ls_shift/su_mean 0.000
_refine_ls_structure_factor_coef Fsqd
_refine_ls_weighting_details 'calc w=1/[\s^2^(Fo^2^)+(0.0650P)^2^+1.7178P] where P=(Fo^2^+2Fc^2^)/3'
_refine_ls_weighting_scheme calc
_refine_ls_wR_factor_gt 0.1182
_refine_ls_wR_factor_ref 0.1401
_reflns_number_gt 3462
_reflns_number_total 5220
_reflns_threshold_expression >2sigma(I)
_cod_data_source_file jo061813urom20060901_080144.cif
_cod_database_code 4022162

loop_
_symmetry_equiv_pos_as_xyz
'x, y, z'
'-x, -y, -z'

loop_
_atom_site_label
_atom_site_type_symbol
_atom_site_fract_x
_atom_site_fract_y
_atom_site_fract_z
_atom_site_U_iso_or_equiv
_atom_site_adp_type
_atom_site_occupancy
_atom_site_symmetry_multiplicity
_atom_site_calc_flag
_atom_site_refinement_flags
_atom_site_disorder_assembly
_atom_site_disorder_group
S1 S 0.62405(16) 0.55454(9) 0.64417(6) 0.0383(3) Uani 1 1 d . . .
Br1 Br 0.45255(9) 0.92128(5) 0.73043(4) 0.0674(2) Uani 1 1 d . . .
Br2 Br 0.09510(11) 0.95375(5) 0.59837(4) 0.0809(2) Uani 1 1 d . . .
O1 O -0.0539(4) 0.5645(3) 0.8194(2) 0.0467(8) Uani 1 1 d . . .
O2 O 0.4108(6) 0.8546(3) 0.9627(2) 0.0631(10) Uani 1 1 d . . .
O3 O 0.7395(5) 0.8009(3) 0.9147(3) 0.0681(11) Uani 1 1 d D . .
O4 O 0.6982(5) 0.3869(3) 0.9189(2) 0.0513(8) Uani 1 1 d . . .
O5 O 0.7265(6) 0.3263(3) 0.7842(2) 0.0691(11) Uani 1 1 d D . .
O6 O 0.5032(4) 0.4970(2) 0.73253(16) 0.0353(6) Uani 1 1 d . B .
O7 O 0.6718(5) 0.6460(3) 0.6709(2) 0.0452(7) Uani 1 1 d . . .
O8 O 0.4935(5) 0.5679(3) 0.5858(2) 0.0544(9) Uani 1 1 d . . .
N1 N 0.2813(5) 0.7374(3) 0.7919(2) 0.0355(8) Uani 1 1 d . . .
N2 N 0.2135(5) 0.5387(3) 0.8800(2) 0.0343(7) Uani 1 1 d . . .
N3 N 0.5543(5) 0.7156(3) 0.8677(2) 0.0376(8) Uani 1 1 d . . .
H3 H 0.6621 0.6808 0.8345 0.045 Uiso 1 1 calc R A .
N4 N 0.5635(4) 0.5024(3) 0.81287(19) 0.0297(7) Uani 1 1 d . . .
C1 C 0.1447(7) 0.8425(4) 0.6878(3) 0.0486(11) Uani 1 1 d . . .
C2 C 0.2835(6) 0.8304(3) 0.7380(3) 0.0407(10) Uani 1 1 d . . .
C3 C 0.3740(6) 0.6901(3) 0.8692(3) 0.0346(9) Uani 1 1 d . A .
H3 H 0.2809 0.7213 0.9226 0.042 Uiso 1 1 calc R . .
C4 C 0.3974(5) 0.5662(3) 0.8777(2) 0.0302(8) Uani 1 1 d . A .
H4 H 0.4292 0.5418 0.9362 0.036 Uiso 1 1 calc R . .
C5 C 0.0903(6) 0.5949(4) 0.8265(3) 0.0356(9) Uani 1 1 d . . .
C6 C 0.1351(6) 0.6942(4) 0.7775(3) 0.0363(9) Uani 1 1 d . . .
C7 C 0.0494(7) 0.7583(4) 0.7124(3) 0.0461(11) Uani 1 1 d . . .
H7 H -0.0523 0.7475 0.6894 0.055 Uiso 1 1 calc R . .
C8 C 0.5545(7) 0.7960(4) 0.9194(3) 0.0467(11) Uani 1 1 d . A .
C9 C 0.727(3) 0.8871(19) 0.9768(16) 0.068(7) Uani 0.375(17) 1 d PDU A 1
H9A H 0.6378 0.9569 0.9629 0.082 Uiso 0.375(17) 1 calc PR A 1
H9B H 0.6824 0.8631 1.0379 0.082 Uiso 0.375(17) 1 calc PR A 1
C10 C 0.926(3) 0.898(2) 0.9626(19) 0.109(10) Uani 0.375(17) 1 d PDU A 1
H10A H 0.9229 0.9750 0.9656 0.131 Uiso 0.375(17) 1 calc PR A 1
H10B H 0.9978 0.8732 0.9051 0.131 Uiso 0.375(17) 1 calc PR A 1
H10C H 0.9902 0.8547 1.0076 0.131 Uiso 0.375(17) 1 calc PR A 1
C9A C 0.787(3) 0.8955(10) 0.9458(9) 0.076(5) Uani 0.625(17) 1 d PDU A 2
H9A1 H 0.9065 0.9096 0.9086 0.091 Uiso 0.625(17) 1 calc PR A 2
H9A2 H 0.6798 0.9620 0.9448 0.091 Uiso 0.625(17) 1 calc PR A 2
C10A C 0.813(2) 0.8626(10) 1.0359(9) 0.106(6) Uani 0.625(17) 1 d PDU A 2
H10D H 0.8180 0.9258 1.0643 0.127 Uiso 0.625(17) 1 calc PR A 2
H10E H 0.9343 0.8060 1.0347 0.127 Uiso 0.625(17) 1 calc PR A 2
H10F H 0.7047 0.8342 1.0685 0.127 Uiso 0.625(17) 1 calc PR A 2
C11 C 0.1944(7) 0.4300(4) 0.9199(3) 0.0483(11) Uani 1 1 d . . .
H11A H 0.2334 0.4183 0.9762 0.058 Uiso 1 1 calc R . .
H11B H 0.2776 0.3732 0.8812 0.058 Uiso 1 1 calc R . .
H11C H 0.0596 0.4269 0.9284 0.058 Uiso 1 1 calc R . .
C12 C 0.6675(6) 0.3998(4) 0.8450(3) 0.0406(10) Uani 1 1 d . B .
C13 C 0.817(3) 0.2085(9) 0.8090(10) 0.059(5) Uani 0.51(4) 1 d PDU B 1
H13A H 0.9579 0.1902 0.7853 0.071 Uiso 0.51(4) 1 calc PR B 1
H13B H 0.7952 0.1972 0.8732 0.071 Uiso 0.51(4) 1 calc PR B 1
C14 C 0.728(5) 0.1384(17) 0.7734(18) 0.149(12) Uani 0.51(4) 1 d PDU B 1
H14A H 0.7818 0.0622 0.7907 0.179 Uiso 0.51(4) 1 calc PR B 1
H14B H 0.7543 0.1478 0.7097 0.179 Uiso 0.51(4) 1 calc PR B 1
H14C H 0.5878 0.1582 0.7959 0.179 Uiso 0.51(4) 1 calc PR B 1
C13A C 0.887(4) 0.234(2) 0.8123(19) 0.114(8) Uani 0.49(4) 1 d PDU B 2
H13C H 1.0167 0.2459 0.7861 0.136 Uiso 0.49(4) 1 calc PR B 2
H13D H 0.8713 0.2269 0.8765 0.136 Uiso 0.49(4) 1 calc PR B 2
C14A C 0.859(8) 0.140(2) 0.778(3) 0.202(17) Uani 0.49(4) 1 d PDU B 2
H14D H 0.9590 0.0754 0.7898 0.242 Uiso 0.49(4) 1 calc PR B 2
H14E H 0.8663 0.1523 0.7153 0.242 Uiso 0.49(4) 1 calc PR B 2
H14F H 0.7311 0.1298 0.8066 0.242 Uiso 0.49(4) 1 calc PR B 2
C15 C 0.8389(6) 0.4518(4) 0.6094(3) 0.0405(10) Uani 1 1 d . . .
C16 C 0.8359(8) 0.3694(4) 0.5579(3) 0.0520(12) Uani 1 1 d . . .
H16 H 0.7203 0.3686 0.5410 0.062 Uiso 1 1 calc R . .
C17 C 1.0066(9) 0.2886(5) 0.5323(3) 0.0615(14) Uani 1 1 d . . .
H17 H 1.0055 0.2330 0.4976 0.074 Uiso 1 1 calc R . .
C18 C 1.1818(8) 0.2874(4) 0.5569(3) 0.0567(13) Uani 1 1 d . . .
C19 C 1.1804(8) 0.3713(5) 0.6062(4) 0.0641(14) Uani 1 1 d . . .
H19 H 1.2963 0.3724 0.6226 0.077 Uiso 1 1 calc R . .
C20 C 1.0110(7) 0.4551(4) 0.6325(3) 0.0541(12) Uani 1 1 d . . .
H20 H 1.0136 0.5125 0.6652 0.065 Uiso 1 1 calc R . .
C21 C 1.3679(9) 0.1966(5) 0.5292(5) 0.084(2) Uani 1 1 d . . .
H21A H 1.3495 0.1540 0.4855 0.100 Uiso 1 1 calc R . .
H21B H 1.3964 0.1490 0.5801 0.100 Uiso 1 1 calc R . .
H21C H 1.4759 0.2292 0.5045 0.100 Uiso 1 1 calc R . .

loop_
_atom_site_aniso_label
_atom_site_aniso_U_11
_atom_site_aniso_U_22
_atom_site_aniso_U_33
_atom_site_aniso_U_23
_atom_site_aniso_U_13
_atom_site_aniso_U_12
S1 0.0382(6) 0.0489(6) 0.0259(5) 0.0008(4) -0.0056(4) -0.0098(5)
Br1 0.0829(4) 0.0566(3) 0.0768(4) 0.0179(3) -0.0304(3) -0.0382(3)
Br2 0.1063(5) 0.0687(4) 0.0755(4) 0.0350(3) -0.0497(4) -0.0253(3)
O1 0.0301(15) 0.059(2) 0.0549(19) 0.0040(15) -0.0118(14) -0.0178(14)
O2 0.063(2) 0.058(2) 0.066(2) -0.0279(19) -0.0080(19) -0.0084(18)
O3 0.061(2) 0.064(2) 0.094(3) -0.030(2) -0.028(2) -0.0208(18)
O4 0.0473(18) 0.059(2) 0.0390(17) 0.0111(15) -0.0146(14) -0.0010(15)
O5 0.091(3) 0.043(2) 0.052(2) -0.0062(17) -0.0105(19) 0.0147(19)
O6 0.0337(14) 0.0510(17) 0.0234(13) -0.0032(12) -0.0064(11) -0.0134(12)
O7 0.0487(18) 0.0428(18) 0.0408(17) -0.0004(13) -0.0013(14) -0.0134(14)
O8 0.054(2) 0.076(2) 0.0320(16) 0.0016(15) -0.0159(14) -0.0105(17)
N1 0.0311(18) 0.0392(19) 0.0371(18) 0.0034(15) -0.0125(14) -0.0082(14)
N2 0.0262(17) 0.043(2) 0.0327(17) 0.0071(15) -0.0053(13) -0.0109(14)
N3 0.0326(18) 0.043(2) 0.0402(19) -0.0103(16) -0.0086(15) -0.0102(15)
N4 0.0267(16) 0.0400(18) 0.0229(15) 0.0015(13) -0.0089(13) -0.0074(13)
C1 0.051(3) 0.043(3) 0.050(3) 0.008(2) -0.021(2) -0.004(2)
C2 0.047(3) 0.035(2) 0.039(2) 0.0066(18) -0.0112(19) -0.0109(19)
C3 0.029(2) 0.045(2) 0.031(2) -0.0029(17) -0.0096(16) -0.0080(17)
C4 0.0238(18) 0.040(2) 0.0240(18) -0.0010(16) -0.0022(15) -0.0070(16)
C5 0.029(2) 0.043(2) 0.033(2) -0.0041(18) -0.0033(16) -0.0062(17)
C6 0.027(2) 0.046(2) 0.036(2) -0.0003(18) -0.0093(17) -0.0081(17)
C7 0.041(2) 0.056(3) 0.043(2) 0.007(2) -0.019(2) -0.012(2)
C8 0.050(3) 0.040(3) 0.054(3) -0.007(2) -0.020(2) -0.008(2)
C9 0.069(10) 0.066(9) 0.092(11) -0.019(7) -0.028(8) -0.041(7)
C10 0.061(12) 0.114(17) 0.17(2) -0.072(16) 0.001(12) -0.040(11)
C9A 0.073(9) 0.067(7) 0.105(10) -0.019(7) -0.029(7) -0.033(6)
C10A 0.146(14) 0.080(8) 0.125(12) -0.014(7) -0.088(11) -0.033(8)
C11 0.037(2) 0.046(3) 0.059(3) 0.013(2) -0.005(2) -0.015(2)
C12 0.034(2) 0.043(2) 0.041(2) 0.006(2) -0.0052(19) -0.0078(18)
C13 0.079(10) 0.023(6) 0.065(7) -0.016(5) -0.018(6) 0.015(6)
C14 0.17(2) 0.053(10) 0.18(2) 0.015(11) 0.026(17) -0.007(12)
C13A 0.149(16) 0.051(10) 0.127(14) 0.009(10) -0.029(12) -0.009(11)
C14A 0.21(3) 0.099(18) 0.26(3) 0.00(2) -0.05(3) 0.02(2)
C15 0.040(2) 0.052(3) 0.027(2) -0.0040(18) 0.0005(17) -0.013(2)
C16 0.061(3) 0.059(3) 0.037(2) -0.010(2) -0.008(2) -0.017(3)
C17 0.080(4) 0.054(3) 0.043(3) -0.011(2) 0.002(3) -0.014(3)
C18 0.051(3) 0.054(3) 0.050(3) 0.003(2) 0.009(2) -0.006(2)
C19 0.043(3) 0.069(4) 0.076(4) -0.003(3) -0.008(3) -0.009(3)
C20 0.045(3) 0.064(3) 0.053(3) -0.011(2) -0.007(2) -0.013(2)
C21 0.072(4) 0.065(4) 0.084(4) 0.006(3) 0.016(3) 0.000(3)

loop_
_atom_type_symbol
_atom_type_description
_atom_type_scat_dispersion_real
_atom_type_scat_dispersion_imag
_atom_type_scat_source
C C 0.0033 0.0016 'International Tables Vol C Tables 4.2.6.8 and 6.1.1.4'
H H 0.0000 0.0000 'International Tables Vol C Tables 4.2.6.8 and 6.1.1.4'
N N 0.0061 0.0033 'International Tables Vol C Tables 4.2.6.8 and 6.1.1.4'
O O 0.0106 0.0060 'International Tables Vol C Tables 4.2.6.8 and 6.1.1.4'
Br Br -0.2901 2.4595 'International Tables Vol C Tables 4.2.6.8 and 6.1.1.4'
S S 0.1246 0.1234 'International Tables Vol C Tables 4.2.6.8 and 6.1.1.4'

loop_
_geom_angle_atom_site_label_1
_geom_angle_atom_site_label_2
_geom_angle_atom_site_label_3
_geom_angle
O7 S1 O8 121.9(2)
O7 S1 O6 108.34(16)
O8 S1 O6 100.09(18)
O7 S1 C15 109.7(2)
O8 S1 C15 110.6(2)
O6 S1 C15 104.42(18)
C8 O3 C9A 122.7(8)
C8 O3 C9 106.4(8)
C9A O3 C9 22.7(10)
C12 O5 C13 119.3(7)
C12 O5 C13A 107.4(13)
C13 O5 C13A 26.6(11)
N4 O6 S1 114.4(2)
C2 N1 C6 108.0(3)
C2 N1 C3 133.1(3)
C6 N1 C3 117.8(3)
C5 N2 C4 120.9(3)
C5 N2 C11 119.3(3)
C4 N2 C11 117.1(3)
C8 N3 C3 118.9(4)
C8 N3 H3 120.6
C3 N3 H3 120.6
C12 N4 O6 113.8(3)
C12 N4 C4 115.9(3)
O6 N4 C4 110.4(3)
C2 C1 C7 109.2(4)
C2 C1 Br2 125.3(4)
C7 C1 Br2 125.5(3)
N1 C2 C1 107.7(4)
N1 C2 Br1 126.0(3)
C1 C2 Br1 126.3(3)
N3 C3 N1 115.1(3)
N3 C3 C4 111.2(3)
N1 C3 C4 108.9(3)
N3 C3 H3 107.1
N1 C3 H3 107.1
C4 C3 H3 107.1
N2 C4 N4 112.5(3)
N2 C4 C3 111.9(3)
N4 C4 C3 114.5(3)
N2 C4 H4 105.7
N4 C4 H4 105.7
C3 C4 H4 105.7
O1 C5 N2 122.0(4)
O1 C5 C6 121.0(4)
N2 C5 C6 117.0(4)
C7 C6 N1 109.0(4)
C7 C6 C5 128.8(4)
N1 C6 C5 122.2(3)
C6 C7 C1 106.1(4)
C6 C7 H7 127.0
C1 C7 H7 127.0
O2 C8 O3 124.7(4)
O2 C8 N3 125.5(4)
O3 C8 N3 109.8(4)
C10 C9 O3 104.7(13)
C10 C9 H9A 110.8
O3 C9 H9A 110.8
C10 C9 H9B 110.8
O3 C9 H9B 110.8
H9A C9 H9B 108.9
C9 C10 H10A 109.5
C9 C10 H10B 109.5
H10A C10 H10B 109.5
C9 C10 H10C 109.5
H10A C10 H10C 109.5
H10B C10 H10C 109.5
C10A C9A O3 105.3(9)
C10A C9A H9A1 110.7
O3 C9A H9A1 110.7
C10A C9A H9A2 110.7
O3 C9A H9A2 110.7
H9A1 C9A H9A2 108.8
C9A C10A H10D 109.5
C9A C10A H10E 109.5
H10D C10A H10E 109.5
C9A C10A H10F 109.5
H10D C10A H10F 109.5
H10E C10A H10F 109.5
N2 C11 H11A 109.5
N2 C11 H11B 109.5
H11A C11 H11B 109.5
N2 C11 H11C 109.5
H11A C11 H11C 109.5
H11B C11 H11C 109.5
O4 C12 O5 127.1(4)
O4 C12 N4 121.5(4)
O5 C12 N4 111.4(4)
C14 C13 O5 108.7(12)
C14 C13 H13A 109.9
O5 C13 H13A 109.9
C14 C13 H13B 109.9
O5 C13 H13B 109.9
H13A C13 H13B 108.3
C13 C14 H14A 109.5
C13 C14 H14B 109.5
H14A C14 H14B 109.5
C13 C14 H14C 109.5
H14A C14 H14C 109.5
H14B C14 H14C 109.5
C14A C13A O5 101.6(18)
C14A C13A H13C 111.4
O5 C13A H13C 111.4
C14A C13A H13D 111.4
O5 C13A H13D 111.4
H13C C13A H13D 109.3
C13A C14A H14D 109.5
C13A C14A H14E 109.5
H14D C14A H14E 109.5
C13A C14A H14F 109.5
H14D C14A H14F 109.5
H14E C14A H14F 109.5
C20 C15 C16 120.9(4)
C20 C15 S1 119.2(4)
C16 C15 S1 119.8(4)
C17 C16 C15 118.7(5)
C17 C16 H16 120.7
C15 C16 H16 120.7
C16 C17 C18 122.0(5)
C16 C17 H17 119.0
C18 C17 H17 119.0
C19 C18 C17 117.8(5)
C19 C18 C21 121.0(6)
C17 C18 C21 121.2(5)
C18 C19 C20 121.9(5)
C18 C19 H19 119.1
C20 C19 H19 119.1
C15 C20 C19 118.7(5)
C15 C20 H20 120.6
C19 C20 H20 120.6
C18 C21 H21A 109.5
C18 C21 H21B 109.5
H21A C21 H21B 109.5
C18 C21 H21C 109.5
H21A C21 H21C 109.5
H21B C21 H21C 109.5

loop_
_geom_bond_atom_site_label_1
_geom_bond_atom_site_label_2
_geom_bond_distance
S1 O7 1.410(3)
S1 O8 1.412(3)
S1 O6 1.651(3)
S1 C15 1.740(5)
Br1 C2 1.859(4)
Br2 C1 1.874(4)
O1 C5 1.230(5)
O2 C8 1.198(6)
O3 C8 1.335(6)
O3 C9A 1.476(8)
O3 C9 1.497(11)
O4 C12 1.200(5)
O5 C12 1.309(6)
O5 C13 1.488(9)
O5 C13A 1.500(11)
O6 N4 1.422(4)
N1 C2 1.358(5)
N1 C6 1.378(5)
N1 C3 1.489(5)
N2 C5 1.354(5)
N2 C4 1.448(5)
N2 C11 1.461(5)
N3 C8 1.355(6)
N3 C3 1.414(5)
N3 H3 0.8600
N4 C12 1.402(5)
N4 C4 1.478(5)
C1 C2 1.368(6)
C1 C7 1.384(7)
C3 C4 1.511(6)
C3 H3 0.9800
C4 H4 0.9800
C5 C6 1.459(6)
C6 C7 1.369(6)
C7 H7 0.9300
C9 C10 1.441(14)
C9 H9A 0.9700
C9 H9B 0.9700
C10 H10A 0.9600
C10 H10B 0.9600
C10 H10C 0.9600
C9A C10A 1.450(12)
C9A H9A1 0.9700
C9A H9A2 0.9700
C10A H10D 0.9600
C10A H10E 0.9600
C10A H10F 0.9600
C11 H11A 0.9600
C11 H11B 0.9600
C11 H11C 0.9600
C13 C14 1.437(14)
C13 H13A 0.9700
C13 H13B 0.9700
C14 H14A 0.9600
C14 H14B 0.9600
C14 H14C 0.9600
C13A C14A 1.427(15)
C13A H13C 0.9700
C13A H13D 0.9700
C14A H14D 0.9600
C14A H14E 0.9600
C14A H14F 0.9600
C15 C20 1.379(6)
C15 C16 1.381(6)
C16 C17 1.371(7)
C16 H16 0.9300
C17 C18 1.394(8)
C17 H17 0.9300
C18 C19 1.364(8)
C18 C21 1.512(7)
C19 C20 1.388(7)
C19 H19 0.9300
C20 H20 0.9300
C21 H21A 0.9600
C21 H21B 0.9600
C21 H21C 0.9600

loop_
_geom_torsion_atom_site_label_1
_geom_torsion_atom_site_label_2
_geom_torsion_atom_site_label_3
_geom_torsion_atom_site_label_4
_geom_torsion
O7 S1 O6 N4 -33.4(3)
O8 S1 O6 N4 -162.0(3)
C15 S1 O6 N4 83.5(3)
S1 O6 N4 C12 -109.0(3)
S1 O6 N4 C4 118.7(3)
C6 N1 C2 C1 -2.4(5)
C3 N1 C2 C1 -169.5(4)
C6 N1 C2 Br1 -179.9(3)
C3 N1 C2 Br1 12.9(7)
C7 C1 C2 N1 2.0(6)
Br2 C1 C2 N1 -176.9(3)
C7 C1 C2 Br1 179.6(3)
Br2 C1 C2 Br1 0.6(7)
C8 N3 C3 N1 102.1(4)
C8 N3 C3 C4 -133.5(4)
C2 N1 C3 N3 -29.7(6)
C6 N1 C3 N3 164.1(4)
C2 N1 C3 C4 -155.3(4)
C6 N1 C3 C4 38.5(5)
C5 N2 C4 N4 -90.1(4)
C11 N2 C4 N4 71.5(4)
C5 N2 C4 C3 40.4(5)
C11 N2 C4 C3 -158.0(4)
C12 N4 C4 N2 -88.8(4)
O6 N4 C4 N2 42.5(4)
C12 N4 C4 C3 142.0(3)
O6 N4 C4 C3 -86.7(4)
N3 C3 C4 N2 179.6(3)
N1 C3 C4 N2 -52.7(4)
N3 C3 C4 N4 -50.9(4)
N1 C3 C4 N4 76.9(4)
C4 N2 C5 O1 170.9(4)
C11 N2 C5 O1 9.7(6)
C4 N2 C5 C6 -9.4(6)
C11 N2 C5 C6 -170.6(4)
C2 N1 C6 C7 1.9(5)
C3 N1 C6 C7 171.3(4)
C2 N1 C6 C5 -178.6(4)
C3 N1 C6 C5 -9.2(6)
O1 C5 C6 C7 -8.3(7)
N2 C5 C6 C7 172.0(4)
O1 C5 C6 N1 172.3(4)
N2 C5 C6 N1 -7.4(6)
N1 C6 C7 C1 -0.6(5)
C5 C6 C7 C1 179.9(4)
C2 C1 C7 C6 -0.9(6)
Br2 C1 C7 C6 178.1(3)
C9A O3 C8 O2 -14.4(10)
C9 O3 C8 O2 3.1(14)
C9A O3 C8 N3 165.2(7)
C9 O3 C8 N3 -177.2(13)
C3 N3 C8 O2 -5.8(7)
C3 N3 C8 O3 174.5(4)
C8 O3 C9 C10 -174(2)
C9A O3 C9 C10 -35(2)
C8 O3 C9A C10A 95.1(14)
C9 O3 C9A C10A 47(3)
C13 O5 C12 O4 9.7(13)
C13A O5 C12 O4 -16.3(16)
C13 O5 C12 N4 -172.1(11)
C13A O5 C12 N4 161.8(15)
O6 N4 C12 O4 -166.9(4)
C4 N4 C12 O4 -37.2(6)
O6 N4 C12 O5 14.8(5)
C4 N4 C12 O5 144.5(4)
C12 O5 C13 C14 132.7(13)
C13A O5 C13 C14 -158(4)
C12 O5 C13A C14A 147(2)
C13 O5 C13A C14A 26(3)
O7 S1 C15 C20 16.9(4)
O8 S1 C15 C20 154.1(4)
O6 S1 C15 C20 -99.0(4)
O7 S1 C15 C16 -162.0(4)
O8 S1 C15 C16 -24.8(4)
O6 S1 C15 C16 82.0(4)
C20 C15 C16 C17 1.9(7)
S1 C15 C16 C17 -179.2(4)
C15 C16 C17 C18 0.2(8)
C16 C17 C18 C19 -1.5(8)
C16 C17 C18 C21 179.1(5)
C17 C18 C19 C20 0.7(8)
C21 C18 C19 C20 -179.8(5)
C16 C15 C20 C19 -2.6(7)
S1 C15 C20 C19 178.5(4)
C18 C19 C20 C15 1.2(8)
